data_4129922
loop_
_publ_author_name
'Chorazy, Szymon'
'Stanek, Jan J.'
'Noga\'s, Wojciech'
'Majcher, Anna M.'
'Rams, Micha\/l'
'Kozie\/l, Marcin'
'Juszy\'nska-Ga\/l\;azka, Ewa'
'Nakabayashi, Koji'
'Ohkoshi, Shin-ichi'
'Sieklucka, Barbara'
'Podgajny, Robert'

_publ_section_title
;
 Tuning of Charge Transfer Assisted Phase Transition and Slow Magnetic
 Relaxation Functionalities in {Fe(9-x)Co(x)[W(CN)8]6} (x = 0-9) Molecular
 Solid Solution.
;
_journal_issue 5
_journal_name_full 'Journal of the American Chemical Society'
_journal_page_first 1635
_journal_page_last 1646
_journal_paper_doi 10.1021/jacs.5b11924
_journal_volume 138
_journal_year 2016
_chemical_formula_moiety 'C84 H60 Co8 Fe N48 O36 W6'
_chemical_formula_sum 'C84 H60 Co8 Fe N48 O36 W6'
_chemical_formula_weight 3948.19
_space_group_IT_number 15
_space_group_name_Hall '-C 2yc'
_space_group_name_H-M_alt 'C 1 2/c 1'
_symmetry_cell_setting monoclinic
_symmetry_Int_Tables_number 15
_symmetry_space_group_name_Hall '-C 2yc'
_symmetry_space_group_name_H-M 'C 1 2/c 1'
_atom_sites_solution_hydrogens geom
_audit_conform_dict_location ftp://ftp.iucr.org/pub/cif_core.dic
_audit_conform_dict_name cif_core.dic
_audit_conform_dict_version 2.4.3
_audit_creation_date 2015-01-27T19:22:08-00:00
_audit_creation_method 'WinGX routine CIF_UPDATE'
_cell_angle_alpha 90
_cell_angle_beta 113.5350(10)
_cell_angle_gamma 90
_cell_formula_units_Z 4
_cell_length_a 28.7697(9)
_cell_length_b 19.2395(7)
_cell_length_c 32.3650(9)
_cell_measurement_reflns_used 70342
_cell_measurement_temperature 130(2)
_cell_measurement_theta_max 27.482
_cell_measurement_theta_min 2.991
_cell_measurement_wavelength 0.71075
_cell_volume 16424.3(9)
_computing_molecular_graphics 'Ortep for Windows (Farrugia, 2012)'
_computing_publication_material 'WinGX publication routines (Farrugia, 2012)'
_computing_structure_refinement 'SHELXL-2014/7 (Sheldrick, 2014)'
_diffrn_ambient_temperature 130(2)
_diffrn_measured_fraction_theta_full 0.997
_diffrn_measured_fraction_theta_max 0.997
_diffrn_measurement_device_type 'Rigaku R-AXIS RAPID'
_diffrn_measurement_method \w
_diffrn_radiation_probe x-ray
_diffrn_radiation_type MoK\a
_diffrn_radiation_wavelength 0.71075
_diffrn_reflns_av_R_equivalents 0.087
_diffrn_reflns_av_unetI/netI 0.0801
_diffrn_reflns_Laue_measured_fraction_full 0.997
_diffrn_reflns_Laue_measured_fraction_max 0.997
_diffrn_reflns_limit_h_max 37
_diffrn_reflns_limit_h_min -32
_diffrn_reflns_limit_k_max 24
_diffrn_reflns_limit_k_min -24
_diffrn_reflns_limit_l_max 39
_diffrn_reflns_limit_l_min -41
_diffrn_reflns_number 70342
_diffrn_reflns_point_group_measured_fraction_full 0.997
_diffrn_reflns_point_group_measured_fraction_max 0.997
_diffrn_reflns_theta_full 25.242
_diffrn_reflns_theta_max 27.482
_diffrn_reflns_theta_min 2.991
_diffrn_standards_number 0
_exptl_absorpt_coefficient_mu 5.121
_exptl_absorpt_correction_T_max 0.664
_exptl_absorpt_correction_T_min 0.581
_exptl_absorpt_correction_type multi-scan
_exptl_absorpt_process_details 'ABSCOR (Rigaku, 1995)'
_exptl_crystal_colour red
_exptl_crystal_density_diffrn 1.597
_exptl_crystal_density_method 'not measured'
_exptl_crystal_description block
_exptl_crystal_F_000 7496
_exptl_crystal_size_max 0.16
_exptl_crystal_size_mid 0.09
_exptl_crystal_size_min 0.08
_refine_diff_density_max 1.754
_refine_diff_density_min -3.653
_refine_diff_density_rms 0.257
_refine_ls_extinction_method none
_refine_ls_goodness_of_fit_ref 1.046
_refine_ls_hydrogen_treatment constr
_refine_ls_matrix_type full
_refine_ls_number_constraints 0
_refine_ls_number_parameters 856
_refine_ls_number_reflns 18775
_refine_ls_number_restraints 109
_refine_ls_restrained_S_all 1.048
_refine_ls_R_factor_all 0.106
_refine_ls_R_factor_gt 0.0656
_refine_ls_shift/su_max 0.003
_refine_ls_shift/su_mean 0
_refine_ls_structure_factor_coef Fsqd
_refine_ls_weighting_details 'w=1/[\s^2^(Fo^2^)+(0.1034P)^2^+190.2993P] where P=(Fo^2^+2Fc^2^)/3'
_refine_ls_weighting_scheme calc
_refine_ls_wR_factor_gt 0.1628
_refine_ls_wR_factor_ref 0.2018
_reflns_Friedel_coverage 0
_reflns_number_gt 12734
_reflns_number_total 18775
_reflns_threshold_expression 'I > 2\s(I)'
_cod_data_source_file ja5b11924_si_003.cif
_cod_data_source_block Co8Fe1W6_LT
_cod_original_sg_symbol_H-M 'C 2/c'
_cod_database_code 4129922
_shelx_estimated_absorpt_t_min 0.495
_shelx_estimated_absorpt_t_max 0.685

loop_
_symmetry_equiv_pos_as_xyz
'x, y, z'
'-x, y, -z+1/2'
'x+1/2, y+1/2, z'
'-x+1/2, y+1/2, -z+1/2'
'-x, -y, -z'
'x, -y, z-1/2'
'-x+1/2, -y+1/2, -z'
'x+1/2, -y+1/2, z-1/2'

loop_
_atom_site_label
_atom_site_type_symbol
_atom_site_fract_x
_atom_site_fract_y
_atom_site_fract_z
_atom_site_U_iso_or_equiv
_atom_site_adp_type
_atom_site_occupancy
_atom_site_site_symmetry_order
_atom_site_calc_flag
_atom_site_refinement_flags_posn
_atom_site_refinement_flags_adp
_atom_site_refinement_flags_occupancy
_atom_site_disorder_assembly
_atom_site_disorder_group
W1 W 0.42030(2) 0.83729(2) 0.11811(2) 0.03227(12) Uani 1 1 d . . . . .
W2 W 0.67762(2) 0.65953(2) 0.23317(2) 0.02875(12) Uani 1 1 d . . . . .
W3 W 0.43983(2) 0.44684(2) 0.12480(2) 0.03090(12) Uani 1 1 d . . . . .
Co1 Co 0.5 0.64820(10) 0.25 0.0230(4) Uani 1 2 d S T P . .
Co2 Co 0.60593(5) 0.91854(8) 0.23270(5) 0.0364(4) Uani 1 1 d . . . . .
Fe5 Fe 0.28605(5) 0.62829(9) 0.09143(5) 0.0325(3) Uani 0.25 1 d . . P . .
Co5 Co 0.28605(5) 0.62829(9) 0.09143(5) 0.0325(3) Uani 0.75 1 d . . P . .
Co3 Co 0.62915(5) 0.39122(8) 0.24586(5) 0.0304(3) Uani 0.75 1 d . . P . .
Fe3 Fe 0.62915(5) 0.39122(8) 0.24586(5) 0.0304(3) Uani 0.25 1 d . . P . .
Co4 Co 0.52761(6) 0.65234(9) 0.06717(5) 0.0378(4) Uani 1 1 d . . . . .
C11 C 0.4526(4) 0.7600(6) 0.1707(3) 0.029(2) Uani 1 1 d . . . . .
N11 N 0.4713(3) 0.7215(5) 0.1991(3) 0.0290(19) Uani 1 1 d . . . . .
C12 C 0.4098(4) 0.8743(7) 0.1772(4) 0.042(3) Uani 1 1 d . . . . .
N12 N 0.4055(3) 0.8923(6) 0.2085(3) 0.042(2) Uani 1 1 d . . . . .
C13 C 0.4955(3) 0.8713(6) 0.1635(4) 0.032(2) Uani 1 1 d . U . . .
N13 N 0.5323(3) 0.8891(6) 0.1867(3) 0.039(2) Uani 1 1 d . . . . .
C14 C 0.4653(4) 0.7688(6) 0.0970(3) 0.031(2) Uani 1 1 d . . . . .
N14 N 0.4885(4) 0.7296(6) 0.0863(3) 0.039(2) Uani 1 1 d . . . . .
C15 C 0.3632(4) 0.7577(6) 0.1085(3) 0.036(3) Uani 1 1 d . . . . .
N15 N 0.3325(3) 0.7147(5) 0.1013(3) 0.040(2) Uani 1 1 d . . . . .
C16 C 0.3546(7) 0.9028(10) 0.0974(6) 0.081(5) Uani 1 1 d . U . . .
N16 N 0.3175(8) 0.9351(12) 0.0843(6) 0.137(7) Uani 1 1 d . U . . .
C17 C 0.3818(4) 0.8271(6) 0.0468(4) 0.040(3) Uani 1 1 d . . . . .
N17 N 0.3607(4) 0.8213(6) 0.0081(4) 0.052(3) Uani 1 1 d . . . . .
C18 C 0.4431(8) 0.9242(11) 0.0916(6) 0.093(6) Uani 1 1 d . U . . .
N18 N 0.4574(9) 0.9715(13) 0.0771(7) 0.172(9) Uani 1 1 d . U . . .
C21 C 0.6083(4) 0.6557(5) 0.2417(3) 0.026(2) Uani 1 1 d . . . . .
N21 N 0.5690(3) 0.6507(5) 0.2452(3) 0.0302(19) Uani 1 1 d . . . . .
C22 C 0.6487(4) 0.7632(6) 0.2305(4) 0.034(2) Uani 1 1 d . . . . .
N22 N 0.6342(3) 0.8185(6) 0.2293(4) 0.044(2) Uani 1 1 d . . . . .
C23 C 0.6562(4) 0.5524(6) 0.2334(3) 0.034(2) Uani 1 1 d . . . . .
N23 N 0.6464(3) 0.4953(5) 0.2365(3) 0.036(2) Uani 1 1 d . . . . .
C24 C 0.6200(5) 0.6492(6) 0.1668(4) 0.044(3) Uani 1 1 d . . . . .
N24 N 0.5870(4) 0.6472(5) 0.1302(3) 0.041(2) Uani 1 1 d . . . . .
C25 C 0.6971(4) 0.6416(6) 0.3041(4) 0.034(2) Uani 1 1 d . . . . .
N25 N 0.7054(3) 0.6319(5) 0.3414(3) 0.033(2) Uani 1 1 d . . . . .
C26 C 0.7414(5) 0.5962(7) 0.2386(5) 0.047(3) Uani 1 1 d . . . . .
N26 N 0.7744(4) 0.5622(7) 0.2410(5) 0.072(4) Uani 1 1 d . . . . .
C27 C 0.7039(5) 0.7045(9) 0.1850(5) 0.063(4) Uani 1 1 d . . . . .
N27A N 0.7173(8) 0.7165(13) 0.1568(7) 0.033(5) Uani 0.5 1 d . U P . .
N27B N 0.7177(14) 0.7444(18) 0.1640(11) 0.073(11) Uiso 0.5 1 d . . P . .
C28 C 0.7433(3) 0.7236(6) 0.2714(4) 0.034(2) Uani 1 1 d . . . . .
N28 N 0.7769(4) 0.7583(6) 0.2904(3) 0.047(3) Uani 1 1 d . . . . .
C31 C 0.4649(4) 0.5279(6) 0.1751(3) 0.031(2) Uani 1 1 d . . . . .
N31 N 0.4766(3) 0.5707(5) 0.2013(3) 0.035(2) Uani 1 1 d . . . . .
C32 C 0.5146(4) 0.4175(6) 0.1746(3) 0.033(2) Uani 1 1 d . U . . .
N32 N 0.5535(4) 0.4033(5) 0.1989(3) 0.039(2) Uani 1 1 d . . . . .
C33 C 0.4089(4) 0.4213(6) 0.1746(4) 0.033(2) Uani 1 1 d . . . . .
N33 N 0.3927(4) 0.4103(5) 0.2001(3) 0.034(2) Uani 1 1 d . . . . .
C34 C 0.4696(4) 0.5297(7) 0.0971(3) 0.037(3) Uani 1 1 d . . . . .
N34 N 0.4874(4) 0.5729(6) 0.0837(3) 0.039(2) Uani 1 1 d . . . . .
C35 C 0.3783(5) 0.5222(7) 0.1101(4) 0.038(3) Uani 1 1 d . . . . .
N35 N 0.3461(4) 0.5604(6) 0.1036(3) 0.045(2) Uani 1 1 d . . . . .
C36A C 0.4329(11) 0.3374(15) 0.1299(10) 0.043(6) Uani 0.6 1 d . U P . .
N36A N 0.4307(10) 0.2745(14) 0.1322(9) 0.068(6) Uani 0.6 1 d . U P . .
C36B C 0.4227(17) 0.342(3) 0.1159(15) 0.046(12) Uiso 0.4 1 d . . P . .
N36B N 0.4100(15) 0.287(2) 0.1162(13) 0.071(11) Uiso 0.4 1 d . . P . .
C37A C 0.3773(12) 0.4212(17) 0.0633(9) 0.067(8) Uani 0.6 1 d . U P . .
N37A N 0.3467(9) 0.4145(14) 0.0276(8) 0.072(6) Uani 0.6 1 d . U P . .
C37B C 0.3934(12) 0.4375(17) 0.0585(10) 0.033(7) Uiso 0.4 1 d . . P . .
N37B N 0.373(2) 0.433(3) 0.0201(11) 0.14(2) Uiso 0.4 1 d D . P . .
C38 C 0.4783(5) 0.3986(7) 0.0868(4) 0.046(3) Uani 1 1 d . . . . .
N38 N 0.4994(5) 0.3731(7) 0.0672(4) 0.067(4) Uani 1 1 d . . . . .
O41 O 0.4723(3) 0.6532(5) 0.0017(3) 0.054(3) Uani 1 1 d . . . A 1
C42A C 0.4271(8) 0.6855(16) -0.0156(7) 0.034(5) Uani 0.5 1 d . U P A 1
H42A H 0.4102 0.681 0.0053 0.051 Uiso 0.5 1 calc R U P A 1
H42B H 0.4059 0.6643 -0.0445 0.051 Uiso 0.5 1 calc R U P A 1
H42C H 0.4321 0.7349 -0.0201 0.051 Uiso 0.5 1 calc R U P A 1
O43 O 0.5652(4) 0.7287(6) 0.0459(3) 0.066(3) Uani 1 1 d . . . B 1
C44 C 0.600(2) 0.765(3) 0.0679(17) 0.31(3) Uani 1 1 d . U . B 1
H44A H 0.6087 0.7957 0.0479 0.471 Uiso 0.5 1 calc R U P B 1
H44B H 0.5895 0.7939 0.088 0.471 Uiso 0.5 1 calc R U P B 1
H44C H 0.6289 0.7368 0.0859 0.471 Uiso 0.5 1 calc R U P B 1
H44D H 0.6093 0.7552 0.1 0.471 Uiso 0.5 1 calc R U P B 1
H44E H 0.6285 0.757 0.0599 0.471 Uiso 0.5 1 calc R U P B 1
H44F H 0.5891 0.8141 0.062 0.471 Uiso 0.5 1 calc R U P B 1
O45 O 0.5671(4) 0.5809(6) 0.0429(3) 0.058(3) Uani 1 1 d . . . C 1
C46A C 0.5599(12) 0.5128(14) 0.0326(10) 0.053(7) Uani 0.5 1 d . . P C 1
H46A H 0.5621 0.4866 0.0593 0.079 Uiso 0.5 1 calc R U P C 1
H46B H 0.5861 0.4963 0.0228 0.079 Uiso 0.5 1 calc R U P C 1
H46C H 0.5264 0.5059 0.0083 0.079 Uiso 0.5 1 calc R U P C 1
O51 O 0.2698(3) 0.6231(6) 0.0221(3) 0.058(3) Uani 1 1 d . . . D 1
C52A C 0.2657(13) 0.688(2) -0.0030(12) 0.084(10) Uani 0.5 1 d . U P D 1
H52A H 0.2621 0.7269 0.0147 0.126 Uiso 0.5 1 calc R U P D 1
H52B H 0.2359 0.6852 -0.0317 0.126 Uiso 0.5 1 calc R U P D 1
H52C H 0.2962 0.6937 -0.009 0.126 Uiso 0.5 1 calc R U P D 1
O53 O 0.2221(3) 0.6914(5) 0.0729(3) 0.047(2) Uani 1 1 d . . . E 1
C54 C 0.2170(6) 0.7510(9) 0.0981(5) 0.066(4) Uani 1 1 d . . . E 1
H54A H 0.1834 0.7718 0.0823 0.1 Uiso 0.5 1 calc R U P E 1
H54B H 0.2208 0.7362 0.1282 0.1 Uiso 0.5 1 calc R U P E 1
H54C H 0.2431 0.7853 0.1006 0.1 Uiso 0.5 1 calc R U P E 1
H54D H 0.2482 0.7571 0.1251 0.1 Uiso 0.5 1 calc R U P E 1
H54E H 0.2107 0.7927 0.0792 0.1 Uiso 0.5 1 calc R U P E 1
H54F H 0.1884 0.7436 0.1068 0.1 Uiso 0.5 1 calc R U P E 1
O55 O 0.2379(4) 0.5416(5) 0.0796(3) 0.056(2) Uani 1 1 d D . . F 1
C56A C 0.2540(8) 0.4830(12) 0.1103(7) 0.104(7) Uani 1 1 d . U . F 1
H56A H 0.2733 0.4505 0.1 0.156 Uiso 1 1 calc R U . F 1
H56B H 0.2242 0.4595 0.1111 0.156 Uiso 1 1 calc R U . F 1
H56C H 0.2755 0.4996 0.1406 0.156 Uiso 1 1 calc R U . F 1
O61 O 0.6219(3) 0.9512(5) 0.1775(3) 0.056(2) Uani 1 1 d . . . G 1
C62 C 0.6102(6) 0.9112(10) 0.1375(5) 0.073(5) Uani 1 1 d . . . G 1
H62A H 0.6369 0.8766 0.1424 0.11 Uiso 1 1 calc R U . G 1
H62B H 0.608 0.942 0.1127 0.11 Uiso 1 1 calc R U . G 1
H62C H 0.5777 0.8875 0.13 0.11 Uiso 1 1 calc R U . G 1
O63 O 0.6774(3) 0.9535(5) 0.2754(3) 0.059(3) Uani 1 1 d . . . H 1
C64 C 0.7133(5) 0.9179(9) 0.3128(5) 0.066(4) Uani 1 1 d . . . H 1
H64A H 0.7062 0.9267 0.3395 0.099 Uiso 1 1 calc R U . H 1
H64B H 0.7474 0.9345 0.3182 0.099 Uiso 1 1 calc R U . H 1
H64C H 0.7111 0.8679 0.3065 0.099 Uiso 1 1 calc R U . H 1
O65 O 0.5834(3) 1.0218(5) 0.2354(3) 0.058(2) Uani 1 1 d . . . I 1
C66 C 0.5347(6) 1.0494(10) 0.2073(6) 0.080(5) Uani 1 1 d . . . I 1
H66A H 0.5279 1.0402 0.1756 0.121 Uiso 1 1 calc R U . I 1
H66B H 0.5345 1.0997 0.2121 0.121 Uiso 1 1 calc R U . I 1
H66C H 0.5085 1.0273 0.215 0.121 Uiso 1 1 calc R U . I 1
O71 O 0.7042(3) 0.3779(5) 0.2923(3) 0.046(2) Uani 1 1 d . . . J 1
C72 C 0.7474(5) 0.4002(8) 0.2876(5) 0.056(4) Uani 1 1 d . . . J 1
H72A H 0.7398 0.4078 0.2556 0.084 Uiso 1 1 calc R U . J 1
H72B H 0.7739 0.3648 0.2997 0.084 Uiso 1 1 calc R U . J 1
H72C H 0.7591 0.4438 0.3042 0.084 Uiso 1 1 calc R U . J 1
O73 O 0.6532(3) 0.3631(5) 0.1939(3) 0.047(2) Uani 1 1 d . . . K 1
C74 C 0.6354(6) 0.3880(11) 0.1500(5) 0.077(6) Uani 1 1 d . . . K 1
H74A H 0.6014 0.3696 0.1328 0.116 Uiso 1 1 calc R U . K 1
H74B H 0.6582 0.3731 0.1359 0.116 Uiso 1 1 calc R U . K 1
H74C H 0.6341 0.4389 0.1504 0.116 Uiso 1 1 calc R U . K 1
O75 O 0.6177(4) 0.2843(5) 0.2500(3) 0.059(3) Uani 1 1 d . . . L 1
C76A C 0.6457(10) 0.2360(14) 0.2807(9) 0.137(9) Uani 1 1 d . U . L 1
H76A H 0.6294 0.1904 0.2726 0.205 Uiso 0.25 1 calc R U P L 1
H76B H 0.6799 0.2337 0.281 0.205 Uiso 0.25 1 calc R U P L 1
H76C H 0.648 0.249 0.3108 0.205 Uiso 0.25 1 calc R U P L 1
H76D H 0.6755 0.2584 0.3036 0.205 Uiso 0.25 1 calc R U P L 1
H76E H 0.625 0.215 0.2952 0.205 Uiso 0.25 1 calc R U P L 1
H76F H 0.6568 0.1997 0.2654 0.205 Uiso 0.25 1 calc R U P L 1
C42B C 0.4164(14) 0.6552(19) -0.0114(12) 0.060(10) Uiso 0.5 1 d . . P M 2
C46B C 0.5847(14) 0.514(2) 0.0644(13) 0.077(10) Uiso 0.5 1 d . . P N 2
C52B C 0.3109(14) 0.623(2) 0.0038(12) 0.081(10) Uiso 0.5 1 d . . P O 2
C1 C 0.1548(8) 0.6020(19) 0.1374(11) 0.132(11) Uiso 0.8 1 d D . P . .
O1 O 0.1081(5) 0.5823(7) 0.1405(4) 0.065(3) Uiso 0.8 1 d D . P . .
C2A C 0.400(2) 0.095(3) 0.159(2) 0.13(2) Uiso 0.4 1 d D . P . .
O2A O 0.4288(14) 0.132(2) 0.1386(12) 0.105(11) Uiso 0.4 1 d D . P . .
C2B C 0.3346(9) 0.087(3) 0.1574(13) 0.140(16) Uiso 0.6 1 d D . P . .
O2B O 0.3862(7) 0.0826(11) 0.1876(6) 0.079(5) Uiso 0.6 1 d D . P . .
C3 C 0.2900(15) 0.437(2) -0.1102(12) 0.133(15) Uiso 0.6 1 d D . P . .
O3 O 0.3301(14) 0.414(2) -0.0700(10) 0.175(14) Uiso 0.6 1 d D . P . .
C4A C 0.2888(10) 0.2978(16) 0.0971(8) 0.086(8) Uiso 0.7 1 d D . P . .
O4A O 0.2632(6) 0.3202(8) 0.1248(5) 0.106(4) Uiso 1 1 d D . . . .
C4B C 0.310(2) 0.270(3) 0.1189(17) 0.062(13) Uiso 0.3 1 d . . P . .
C5 C -0.0004(11) 0.6084(17) 0.0815(10) 0.101(9) Uiso 0.7 1 d D . P . .
O5 O 0.0302(11) 0.5663(16) 0.0651(10) 0.165(11) Uiso 0.7 1 d D . P . .
C6 C 0.2252(15) 0.456(2) -0.0039(13) 0.121(13) Uiso 0.6 1 d D . P . .
O6A O 0.2533(17) 0.493(2) -0.0249(15) 0.104(14) Uiso 0.3 1 d D . P . .
O6B O 0.1804(17) 0.478(3) 0.0016(17) 0.126(18) Uiso 0.3 1 d D . P . .
O7 O 0.017(3) 0.340(4) 0.001(2) 0.20(3) Uiso 0.4 1 d D . P . .
C7 C -0.012(4) 0.395(5) 0.008(4) 0.25(5) Uiso 0.4 1 d D . P . .
C8 C 0.5437(16) 0.225(3) 0.2738(13) 0.081(17) Uiso 0.3 1 d D . P P 1
O8A O 0.5 0.266(2) 0.25 0.024(10) Uiso 0.2 2 d DS . P P 1
O8B O 0.5182(19) 0.235(3) 0.2261(13) 0.067(14) Uiso 0.2 1 d D . P Q 2
O9 O 0.5936(8) 0.2049(13) 0.1784(7) 0.055(6) Uiso 0.4 1 d D . P . .
C9 C 0.5517(12) 0.228(2) 0.1390(10) 0.067(10) Uiso 0.4 1 d D . P . .
O10 O 0.6492(18) 0.714(3) 0.0258(15) 0.057(12) Uiso 0.2 1 d . . P . .
C10 C 0.657(3) 0.747(4) 0.000(2) 0.050(16) Uiso 0.2 1 d . . P . .

loop_
_atom_site_aniso_label
_atom_site_aniso_U_11
_atom_site_aniso_U_22
_atom_site_aniso_U_33
_atom_site_aniso_U_23
_atom_site_aniso_U_13
_atom_site_aniso_U_12
W1 0.0360(2) 0.0284(2) 0.0340(2) 0.00494(17) 0.01558(19) -0.00101(18)
W2 0.0230(2) 0.0331(3) 0.0365(2) 0.00474(17) 0.01861(17) 0.00354(17)
W3 0.0310(2) 0.0352(3) 0.0291(2) -0.00295(17) 0.01477(17) 0.00079(18)
Co1 0.0203(8) 0.0255(10) 0.0271(9) 0 0.0137(7) 0
Co2 0.0279(7) 0.0313(9) 0.0546(9) 0.0089(7) 0.0211(7) -0.0006(6)
Fe5 0.0267(7) 0.0392(9) 0.0316(7) 0.0065(6) 0.0118(6) 0.0014(6)
Co5 0.0267(7) 0.0392(9) 0.0316(7) 0.0065(6) 0.0118(6) 0.0014(6)
Co3 0.0288(7) 0.0310(8) 0.0345(7) 0.0015(6) 0.0161(6) 0.0072(6)
Fe3 0.0288(7) 0.0310(8) 0.0345(7) 0.0015(6) 0.0161(6) 0.0072(6)
Co4 0.0394(8) 0.0529(11) 0.0284(7) 0.0013(6) 0.0213(7) 0.0007(7)
C11 0.023(5) 0.029(6) 0.035(5) 0.004(4) 0.014(4) 0.001(4)
N11 0.033(4) 0.029(5) 0.031(4) -0.003(4) 0.019(4) -0.003(4)
C12 0.036(6) 0.038(7) 0.061(8) -0.005(6) 0.027(6) 0.003(5)
N12 0.027(4) 0.054(7) 0.047(6) -0.009(5) 0.017(4) 0.011(4)
C13 0.013(4) 0.038(6) 0.046(5) -0.003(4) 0.014(4) -0.013(4)
N13 0.032(5) 0.046(6) 0.048(6) 0.009(5) 0.025(5) 0.001(4)
C14 0.035(5) 0.038(6) 0.025(5) 0.006(4) 0.018(4) 0.000(5)
N14 0.045(5) 0.050(6) 0.021(4) 0.001(4) 0.012(4) -0.009(5)
C15 0.035(6) 0.039(7) 0.030(5) 0.010(5) 0.010(5) 0.016(5)
N15 0.021(4) 0.045(6) 0.047(5) 0.013(4) 0.006(4) -0.007(4)
C16 0.090(8) 0.075(8) 0.073(8) 0.014(7) 0.027(6) 0.047(7)
N16 0.147(14) 0.150(15) 0.111(12) 0.027(10) 0.049(10) 0.089(12)
C17 0.016(4) 0.043(7) 0.047(7) 0.012(5) -0.002(5) -0.003(4)
N17 0.039(6) 0.056(8) 0.056(7) 0.018(5) 0.013(5) 0.011(5)
C18 0.100(9) 0.079(9) 0.079(8) 0.027(7) 0.013(7) -0.039(7)
N18 0.177(15) 0.147(15) 0.123(13) 0.056(11) -0.014(11) -0.090(13)
C21 0.043(6) 0.019(5) 0.024(5) 0.003(4) 0.021(4) 0.002(4)
N21 0.033(5) 0.026(5) 0.039(5) 0.001(4) 0.023(4) -0.005(4)
C22 0.018(4) 0.038(7) 0.045(6) 0.005(5) 0.013(4) 0.003(5)
N22 0.025(5) 0.046(7) 0.061(6) 0.013(5) 0.018(5) 0.001(5)
C23 0.033(5) 0.040(7) 0.031(5) 0.014(5) 0.016(4) 0.005(5)
N23 0.034(5) 0.040(6) 0.041(5) 0.000(4) 0.021(4) 0.005(4)
C24 0.066(8) 0.038(7) 0.048(7) 0.006(5) 0.044(7) 0.004(6)
N24 0.046(6) 0.051(7) 0.028(5) 0.005(4) 0.018(5) 0.014(5)
C25 0.029(5) 0.034(6) 0.043(6) -0.005(5) 0.020(5) 0.000(5)
N25 0.020(4) 0.045(6) 0.036(5) -0.005(4) 0.013(4) 0.001(4)
C26 0.041(7) 0.037(7) 0.074(9) -0.013(6) 0.035(6) 0.002(6)
N26 0.037(6) 0.068(9) 0.122(11) -0.017(8) 0.043(7) 0.014(6)
C27 0.037(6) 0.097(13) 0.055(8) 0.042(8) 0.018(6) 0.002(7)
N27A 0.031(7) 0.047(9) 0.032(7) 0.004(7) 0.025(6) -0.010(7)
C28 0.010(4) 0.037(6) 0.047(6) 0.006(5) 0.004(4) -0.007(4)
N28 0.033(5) 0.050(7) 0.052(6) 0.011(5) 0.012(5) -0.004(5)
C31 0.033(5) 0.029(6) 0.036(6) -0.001(5) 0.022(5) 0.000(5)
N31 0.039(5) 0.036(6) 0.044(5) -0.001(4) 0.032(4) -0.002(4)
C32 0.017(4) 0.045(6) 0.036(5) 0.004(4) 0.010(4) 0.018(4)
N32 0.048(6) 0.037(6) 0.041(5) -0.005(4) 0.026(5) 0.002(5)
C33 0.030(5) 0.030(6) 0.037(6) -0.012(4) 0.012(5) -0.005(5)
N33 0.047(5) 0.029(5) 0.033(5) 0.002(4) 0.024(4) 0.000(4)
C34 0.043(6) 0.047(7) 0.033(6) -0.002(5) 0.028(5) 0.004(6)
N34 0.048(6) 0.052(7) 0.020(4) -0.007(4) 0.016(4) 0.004(5)
C35 0.042(6) 0.039(7) 0.041(6) 0.003(5) 0.024(5) -0.004(6)
N35 0.043(6) 0.050(7) 0.044(6) 0.009(5) 0.019(5) 0.012(5)
C36A 0.053(10) 0.041(10) 0.040(10) -0.001(8) 0.023(8) -0.002(7)
N36A 0.072(10) 0.065(10) 0.076(10) -0.010(8) 0.039(8) -0.002(8)
C37A 0.067(11) 0.076(12) 0.065(11) -0.002(8) 0.035(9) -0.003(8)
N37A 0.069(9) 0.076(10) 0.062(9) -0.022(8) 0.017(7) -0.001(8)
C38 0.060(8) 0.045(8) 0.031(6) 0.000(5) 0.017(6) 0.003(6)
N38 0.085(9) 0.078(10) 0.056(7) -0.004(6) 0.049(7) 0.018(8)
O41 0.055(5) 0.085(8) 0.026(4) -0.001(4) 0.021(4) 0.018(5)
C42A 0.017(8) 0.055(14) 0.029(10) -0.012(10) 0.007(8) 0.013(9)
O43 0.068(6) 0.078(8) 0.075(6) 0.005(6) 0.053(6) -0.020(6)
C44 0.31(3) 0.32(3) 0.31(3) 0.027(19) 0.12(2) -0.038(19)
O45 0.065(6) 0.065(7) 0.057(5) 0.000(5) 0.037(5) 0.017(5)
C46A 0.073(19) 0.039(16) 0.071(19) 0.000(13) 0.055(17) 0.003(14)
O51 0.052(5) 0.082(8) 0.041(5) 0.012(5) 0.020(4) -0.003(5)
C52A 0.074(16) 0.101(19) 0.081(16) 0.016(14) 0.035(13) -0.020(14)
O53 0.032(4) 0.059(6) 0.039(4) -0.002(4) 0.005(3) 0.006(4)
C54 0.070(10) 0.067(11) 0.058(9) 0.006(7) 0.021(8) 0.027(8)
O55 0.059(6) 0.045(6) 0.073(6) 0.001(5) 0.037(5) -0.009(5)
C56A 0.112(13) 0.099(13) 0.094(11) 0.010(10) 0.033(10) -0.032(11)
O61 0.051(5) 0.051(6) 0.076(6) 0.024(5) 0.037(5) -0.002(4)
C62 0.068(10) 0.093(14) 0.061(9) 0.010(9) 0.029(8) 0.012(9)
O63 0.036(4) 0.060(7) 0.079(6) 0.014(5) 0.022(5) -0.009(4)
C64 0.026(6) 0.067(11) 0.098(12) 0.001(9) 0.017(7) -0.003(6)
O65 0.051(5) 0.038(5) 0.084(7) 0.004(5) 0.024(5) 0.014(4)
C66 0.045(8) 0.083(13) 0.101(13) 0.001(10) 0.016(8) 0.019(8)
O71 0.023(4) 0.060(6) 0.051(5) 0.004(4) 0.008(3) 0.002(4)
C72 0.036(6) 0.067(10) 0.062(8) 0.003(7) 0.017(6) 0.015(7)
O73 0.048(5) 0.060(6) 0.032(4) 0.004(4) 0.016(4) 0.023(4)
C74 0.071(10) 0.118(16) 0.051(8) 0.021(9) 0.033(8) 0.051(10)
O75 0.070(6) 0.036(6) 0.070(6) 0.003(4) 0.025(5) 0.009(5)
C76A 0.123(15) 0.117(16) 0.158(16) 0.034(13) 0.044(13) -0.023(13)

loop_
_atom_type_symbol
_atom_type_description
_atom_type_scat_dispersion_real
_atom_type_scat_dispersion_imag
_atom_type_scat_source
C C 0.0033 0.0016 'International Tables Vol C Tables 4.2.6.8 and 6.1.1.4'
H H 0 0 'International Tables Vol C Tables 4.2.6.8 and 6.1.1.4'
N N 0.0061 0.0033 'International Tables Vol C Tables 4.2.6.8 and 6.1.1.4'
O O 0.0106 0.006 'International Tables Vol C Tables 4.2.6.8 and 6.1.1.4'
Fe Fe 0.3463 0.8444 'International Tables Vol C Tables 4.2.6.8 and 6.1.1.4'
W W -0.849 6.8722 'International Tables Vol C Tables 4.2.6.8 and 6.1.1.4'
Co Co 0.3494 0.9721 'International Tables Vol C Tables 4.2.6.8 and 6.1.1.4'

loop_
_geom_angle_atom_site_label_1
_geom_angle_atom_site_label_2
_geom_angle_atom_site_label_3
_geom_angle
_geom_angle_site_symmetry_1
_geom_angle_site_symmetry_3
C18 W1 C17 75.1(6) . .
C18 W1 C14 91.8(7) . .
C17 W1 C14 73.6(4) . .
C18 W1 C16 77.6(8) . .
C17 W1 C16 72.8(6) . .
C14 W1 C16 146.3(5) . .
C18 W1 C11 139.5(6) . .
C17 W1 C11 131.3(4) . .
C14 W1 C11 72.8(4) . .
C16 W1 C11 134.1(6) . .
C18 W1 C12 106.0(7) . .
C17 W1 C12 142.0(4) . .
C14 W1 C12 142.8(4) . .
C16 W1 C12 70.5(6) . .
C11 W1 C12 72.6(4) . .
C18 W1 C15 147.4(5) . .
C17 W1 C15 75.1(4) . .
C14 W1 C15 92.2(4) . .
C16 W1 C15 81.2(7) . .
C11 W1 C15 72.1(4) . .
C12 W1 C15 89.7(4) . .
C18 W1 C13 69.4(6) . .
C17 W1 C13 134.9(4) . .
C14 W1 C13 80.5(4) . .
C16 W1 C13 123.3(6) . .
C11 W1 C13 71.2(4) . .
C12 W1 C13 75.9(4) . .
C15 W1 C13 143.1(4) . .
C21 W2 C24 74.7(4) . .
C21 W2 C22 70.6(4) . .
C24 W2 C22 85.0(4) . .
C21 W2 C26 141.8(4) . .
C24 W2 C26 108.8(5) . .
C22 W2 C26 146.4(4) . .
C21 W2 C23 71.4(4) . .
C24 W2 C23 78.8(4) . .
C22 W2 C23 141.4(4) . .
C26 W2 C23 72.1(4) . .
C21 W2 C25 73.4(4) . .
C24 W2 C25 145.2(4) . .
C22 W2 C25 97.0(4) . .
C26 W2 C25 88.4(5) . .
C23 W2 C25 78.3(4) . .
C21 W2 C27 136.4(4) . .
C24 W2 C27 70.5(5) . .
C22 W2 C27 80.9(6) . .
C26 W2 C27 75.7(6) . .
C23 W2 C27 124.6(6) . .
C25 W2 C27 144.2(5) . .
C21 W2 C28 126.3(4) . .
C24 W2 C28 140.5(4) . .
C22 W2 C28 74.5(4) . .
C26 W2 C28 75.9(5) . .
C23 W2 C28 136.4(4) . .
C25 W2 C28 71.9(4) . .
C27 W2 C28 73.1(5) . .
C37B W3 C36B 75.4(15) . .
C37B W3 C36A 87.3(12) . .
C36B W3 C36A 11.9(14) . .
C37B W3 C37A 17.1(10) . .
C36B W3 C37A 65.3(15) . .
C36A W3 C37A 77.0(12) . .
C37B W3 C31 137.8(9) . .
C36B W3 C31 143.0(13) . .
C36A W3 C31 132.0(8) . .
C37A W3 C31 140.4(9) . .
C37B W3 C38 68.4(10) . .
C36B W3 C38 69.5(13) . .
C36A W3 C38 72.8(8) . .
C37A W3 C38 78.7(8) . .
C31 W3 C38 130.2(4) . .
C37B W3 C34 80.2(10) . .
C36B W3 C34 140.4(13) . .
C36A W3 C34 145.6(8) . .
C37A W3 C34 96.2(9) . .
C31 W3 C34 73.3(4) . .
C38 W3 C34 72.8(5) . .
C37B W3 C32 142.6(9) . .
C36B W3 C32 87.7(13) . .
C36A W3 C32 77.4(9) . .
C37A W3 C32 147.2(9) . .
C31 W3 C32 72.3(4) . .
C38 W3 C32 74.4(4) . .
C34 W3 C32 93.4(4) . .
C37B W3 C33 118.0(10) . .
C36B W3 C33 74.9(13) . .
C36A W3 C33 69.0(8) . .
C37A W3 C33 101.3(8) . .
C31 W3 C33 73.6(4) . .
C38 W3 C33 140.7(5) . .
C34 W3 C33 144.7(4) . .
C32 W3 C33 88.2(4) . .
C37B W3 C35 72.3(9) . .
C36B W3 C35 119.3(13) . .
C36A W3 C35 125.4(8) . .
C37A W3 C35 69.1(9) . .
C31 W3 C35 71.5(4) . .
C38 W3 C35 135.5(4) . .
C34 W3 C35 80.9(4) . .
C32 W3 C35 143.5(4) . .
C33 W3 C35 77.1(4) . .
N21 Co1 N21 177.3(5) 2_655 .
N21 Co1 N11 87.4(3) 2_655 .
N21 Co1 N11 90.8(3) . .
N21 Co1 N11 90.8(3) 2_655 2_655
N21 Co1 N11 87.4(3) . 2_655
N11 Co1 N11 94.2(5) . 2_655
N21 Co1 N31 89.4(3) 2_655 2_655
N21 Co1 N31 92.5(3) . 2_655
N11 Co1 N31 175.6(4) . 2_655
N11 Co1 N31 88.8(4) 2_655 2_655
N21 Co1 N31 92.5(3) 2_655 .
N21 Co1 N31 89.4(3) . .
N11 Co1 N31 88.8(4) . .
N11 Co1 N31 175.6(4) 2_655 .
N31 Co1 N31 88.2(5) 2_655 .
O63 Co2 O65 84.7(4) . .
O63 Co2 N22 91.7(4) . .
O65 Co2 N22 175.0(4) . .
O63 Co2 O61 88.6(4) . .
O65 Co2 O61 85.9(4) . .
N22 Co2 O61 90.5(4) . .
O63 Co2 N12 86.9(4) . 2_655
O65 Co2 N12 91.6(4) . 2_655
N22 Co2 N12 91.7(4) . 2_655
O61 Co2 N12 175.0(4) . 2_655
O63 Co2 N13 176.2(4) . .
O65 Co2 N13 92.4(4) . .
N22 Co2 N13 91.0(4) . .
O61 Co2 N13 88.8(4) . .
N12 Co2 N13 95.6(3) 2_655 .
N35 Fe5 N15 92.2(4) . .
N35 Fe5 O53 174.2(4) . .
N15 Fe5 O53 91.0(4) . .
N35 Fe5 N25 94.6(4) . 2_655
N15 Fe5 N25 90.7(4) . 2_655
O53 Fe5 N25 90.2(3) . 2_655
N35 Fe5 O55 88.5(4) . .
N15 Fe5 O55 178.4(4) . .
O53 Fe5 O55 88.2(4) . .
N25 Fe5 O55 90.6(4) 2_655 .
N35 Fe5 O51 89.2(4) . .
N15 Fe5 O51 93.2(4) . .
O53 Fe5 O51 85.8(4) . .
N25 Fe5 O51 174.4(3) 2_655 .
O55 Fe5 O51 85.4(4) . .
O75 Co3 O71 88.7(4) . .
O75 Co3 N33 90.7(4) . 2_655
O71 Co3 N33 89.4(4) . 2_655
O75 Co3 N32 90.7(4) . .
O71 Co3 N32 179.3(4) . .
N33 Co3 N32 90.8(4) 2_655 .
O75 Co3 N23 172.2(4) . .
O71 Co3 N23 89.1(4) . .
N33 Co3 N23 96.8(4) 2_655 .
N32 Co3 N23 91.5(4) . .
O75 Co3 O73 84.9(4) . .
O71 Co3 O73 88.2(3) . .
N33 Co3 O73 175.0(4) 2_655 .
N32 Co3 O73 91.6(3) . .
N23 Co3 O73 87.6(4) . .
N24 Co4 O41 174.9(4) . .
N24 Co4 O43 91.5(4) . .
O41 Co4 O43 86.8(4) . .
N24 Co4 N14 94.1(4) . .
O41 Co4 N14 90.7(3) . .
O43 Co4 N14 90.5(4) . .
N24 Co4 N34 92.1(4) . .
O41 Co4 N34 89.4(4) . .
O43 Co4 N34 175.8(4) . .
N14 Co4 N34 91.5(4) . .
N24 Co4 O45 88.9(4) . .
O41 Co4 O45 86.1(4) . .
O43 Co4 O45 84.8(4) . .
N14 Co4 O45 174.5(4) . .
N34 Co4 O45 93.0(4) . .
N11 C11 W1 176.8(10) . .
C11 N11 Co1 175.5(8) . .
N12 C12 W1 178.0(12) . .
C12 N12 Co2 175.3(11) . 2_655
N13 C13 W1 178.1(11) . .
C13 N13 Co2 176.9(11) . .
N14 C14 W1 177.0(10) . .
C14 N14 Co4 175.9(10) . .
N15 C15 W1 176.8(10) . .
C15 N15 Fe5 172.1(9) . .
N16 C16 W1 176(2) . .
N17 C17 W1 179.7(12) . .
N18 C18 W1 178(2) . .
N21 C21 W2 176.7(9) . .
C21 N21 Co1 176.6(8) . .
N22 C22 W2 178.8(9) . .
C22 N22 Co2 174.5(10) . .
N23 C23 W2 175.6(10) . .
C23 N23 Co3 176.9(9) . .
N24 C24 W2 176.1(11) . .
C24 N24 Co4 175.1(10) . .
N25 C25 W2 177.3(9) . .
C25 N25 Co5 171.1(9) . 2_655
C25 N25 Fe5 171.1(9) . 2_655
N26 C26 W2 179.0(14) . .
N27A C27 W2 168(2) . .
N27B C27 W2 163(2) . .
N27B N27A C27 80(5) . .
N27A N27B C27 71(5) . .
N28 C28 W2 178.1(11) . .
N31 C31 W3 178.0(9) . .
C31 N31 Co1 178.5(9) . .
N32 C32 W3 177.5(10) . .
C32 N32 Co3 172.1(10) . .
N33 C33 W3 177.9(10) . .
C33 N33 Fe3 173.2(9) . 2_655
C33 N33 Co3 173.2(9) . 2_655
N34 C34 W3 177.2(11) . .
C34 N34 Co4 172.8(9) . .
N35 C35 W3 177.8(10) . .
C35 N35 Fe5 178.7(11) . .
N36B C36A W3 149(3) . .
N36A C36A W3 177(2) . .
N36B N36A C36A 69(5) . .
N36B N36A C36B 53(5) . .
N36B C36B W3 168(4) . .
N36A C36B W3 150(3) . .
N36A N36B C36B 99(6) . .
N36A N36B C36A 79(5) . .
C37B C37A N37A 99(5) . .
C37B C37A N37B 56(4) . .
C37B C37A W3 72(4) . .
N37A C37A W3 170(3) . .
N37B C37A W3 128(4) . .
N37B N37A C37A 81(3) . .
N37B N37A C37B 55(3) . .
C37A C37B N37B 97(6) . .
C37A C37B N37A 55(4) . .
C37A C37B W3 91(4) . .
N37B C37B W3 171(4) . .
N37A C37B W3 146(3) . .
N37A N37B C37B 83(4) . .
N37A N37B C37A 56(3) . .
N38 C38 W3 179.0(13) . .
C42A O41 Co4 130.3(10) . .
O41 C42A H42A 109.5 . .
O41 C42A H42B 109.5 . .
H42A C42A H42B 109.5 . .
O41 C42A H42C 109.5 . .
H42A C42A H42C 109.5 . .
H42B C42A H42C 109.5 . .
C44 O43 Co4 129(3) . .
O43 C44 H44A 109.5 . .
O43 C44 H44B 109.5 . .
H44A C44 H44B 109.5 . .
O43 C44 H44C 109.5 . .
H44A C44 H44C 109.5 . .
H44B C44 H44C 109.5 . .
O43 C44 H44D 109.5 . .
H44A C44 H44D 141.1 . .
H44B C44 H44D 56.3 . .
H44C C44 H44D 56.3 . .
O43 C44 H44E 109.5 . .
H44A C44 H44E 56.3 . .
H44B C44 H44E 141.1 . .
H44C C44 H44E 56.3 . .
H44D C44 H44E 109.5 . .
O43 C44 H44F 109.5 . .
H44A C44 H44F 56.3 . .
H44B C44 H44F 56.3 . .
H44C C44 H44F 141.1 . .
H44D C44 H44F 109.5 . .
H44E C44 H44F 109.5 . .
C46A O45 Co4 132.0(13) . .
O45 C46A H46A 109.5 . .
O45 C46A H46B 109.5 . .
H46A C46A H46B 109.5 . .
O45 C46A H46C 109.5 . .
H46A C46A H46C 109.5 . .
H46B C46A H46C 109.5 . .
C52A O51 Fe5 119.2(17) . .
O51 C52A H52A 109.5 . .
O51 C52A H52B 109.5 . .
H52A C52A H52B 109.5 . .
O51 C52A H52C 109.5 . .
H52A C52A H52C 109.5 . .
H52B C52A H52C 109.5 . .
C54 O53 Fe5 125.3(8) . .
O53 C54 H54A 109.5 . .
O53 C54 H54B 109.5 . .
H54A C54 H54B 109.5 . .
O53 C54 H54C 109.5 . .
H54A C54 H54C 109.5 . .
H54B C54 H54C 109.5 . .
O53 C54 H54D 109.5 . .
H54A C54 H54D 141.1 . .
H54B C54 H54D 56.3 . .
H54C C54 H54D 56.3 . .
O53 C54 H54E 109.5 . .
H54A C54 H54E 56.3 . .
H54B C54 H54E 141.1 . .
H54C C54 H54E 56.3 . .
H54D C54 H54E 109.5 . .
O53 C54 H54F 109.5 . .
H54A C54 H54F 56.3 . .
H54B C54 H54F 56.3 . .
H54C C54 H54F 141.1 . .
H54D C54 H54F 109.5 . .
H54E C54 H54F 109.5 . .
C56A O55 Fe5 119.0(10) . .
O55 C56A H56A 109.5 . .
O55 C56A H56B 109.5 . .
H56A C56A H56B 109.5 . .
O55 C56A H56C 109.5 . .
H56A C56A H56C 109.5 . .
H56B C56A H56C 109.5 . .
C62 O61 Co2 123.7(9) . .
O61 C62 H62A 109.5 . .
O61 C62 H62B 109.5 . .
H62A C62 H62B 109.5 . .
O61 C62 H62C 109.5 . .
H62A C62 H62C 109.5 . .
H62B C62 H62C 109.5 . .
C64 O63 Co2 127.1(8) . .
O63 C64 H64A 109.5 . .
O63 C64 H64B 109.5 . .
H64A C64 H64B 109.5 . .
O63 C64 H64C 109.5 . .
H64A C64 H64C 109.5 . .
H64B C64 H64C 109.5 . .
C66 O65 Co2 124.4(10) . .
O65 C66 H66A 109.5 . .
O65 C66 H66B 109.5 . .
H66A C66 H66B 109.5 . .
O65 C66 H66C 109.5 . .
H66A C66 H66C 109.5 . .
H66B C66 H66C 109.5 . .
C72 O71 Co3 126.7(8) . .
O71 C72 H72A 109.5 . .
O71 C72 H72B 109.5 . .
H72A C72 H72B 109.5 . .
O71 C72 H72C 109.5 . .
H72A C72 H72C 109.5 . .
H72B C72 H72C 109.5 . .
C74 O73 Co3 128.1(8) . .
O73 C74 H74A 109.5 . .
O73 C74 H74B 109.5 . .
H74A C74 H74B 109.5 . .
O73 C74 H74C 109.5 . .
H74A C74 H74C 109.5 . .
H74B C74 H74C 109.5 . .
C76A O75 Co3 130.8(13) . .
O75 C76A H76A 109.5 . .
O75 C76A H76B 109.5 . .
H76A C76A H76B 109.5 . .
O75 C76A H76C 109.5 . .
H76A C76A H76C 109.5 . .
H76B C76A H76C 109.5 . .
O75 C76A H76D 109.5 . .
H76A C76A H76D 141.1 . .
H76B C76A H76D 56.3 . .
H76C C76A H76D 56.3 . .
O75 C76A H76E 109.5 . .
H76A C76A H76E 56.3 . .
H76B C76A H76E 141.1 . .
H76C C76A H76E 56.3 . .
H76D C76A H76E 109.5 . .
O75 C76A H76F 109.5 . .
H76A C76A H76F 56.3 . .
H76B C76A H76F 56.3 . .
H76C C76A H76F 141.1 . .
H76D C76A H76F 109.5 . .
H76E C76A H76F 109.5 . .
O2B C2A O2A 154(6) . .
O2B C2A C2B 49(2) . .
O2A C2A C2B 142(5) . .
C2A O2B C2B 92(4) . .
C4B C4A O4A 93(4) . .
C4A C4B O4A 56(3) . .
O6B C6 O6A 128(5) . .
C8 O8A C8 113(6) 2_655 .

loop_
_geom_bond_atom_site_label_1
_geom_bond_atom_site_label_2
_geom_bond_distance
_geom_bond_site_symmetry_2
W1 C18 2.102(17) .
W1 C17 2.134(12) .
W1 C14 2.140(11) .
W1 C16 2.146(16) .
W1 C11 2.169(10) .
W1 C12 2.174(12) .
W1 C15 2.175(13) .
W1 C13 2.175(9) .
W2 C21 2.122(10) .
W2 C24 2.135(14) .
W2 C22 2.149(12) .
W2 C26 2.151(12) .
W2 C23 2.153(12) .
W2 C25 2.161(11) .
W2 C27 2.164(13) .
W2 C28 2.180(10) .
W3 C37B 2.03(3) .
W3 C36B 2.08(5) .
W3 C36A 2.13(3) .
W3 C37A 2.14(3) .
W3 C31 2.159(11) .
W3 C38 2.165(13) .
W3 C34 2.166(12) .
W3 C32 2.186(9) .
W3 C33 2.187(11) .
W3 C35 2.189(13) .
Co1 N21 2.053(9) 2_655
Co1 N21 2.053(9) .
Co1 N11 2.074(9) .
Co1 N11 2.074(9) 2_655
Co1 N31 2.076(10) 2_655
Co1 N31 2.076(10) .
Co2 O63 2.078(9) .
Co2 O65 2.102(9) .
Co2 N22 2.109(12) .
Co2 O61 2.111(9) .
Co2 N12 2.117(10) 2_655
Co2 N13 2.122(10) .
Fe5 N35 2.074(10) .
Fe5 N15 2.077(10) .
Fe5 O53 2.082(8) .
Fe5 N25 2.088(9) 2_655
Fe5 O55 2.103(9) .
Fe5 O51 2.105(9) .
Co3 O75 2.096(10) .
Co3 O71 2.097(7) .
Co3 N33 2.112(8) 2_655
Co3 N32 2.112(10) .
Co3 N23 2.114(11) .
Co3 O73 2.129(8) .
Co4 N24 2.076(10) .
Co4 O41 2.081(8) .
Co4 O43 2.096(9) .
Co4 N14 2.102(11) .
Co4 N34 2.111(11) .
Co4 O45 2.124(9) .
C11 N11 1.135(13) .
C12 N12 1.122(15) .
N12 Co2 2.117(10) 2_655
C13 N13 1.080(13) .
C14 N14 1.149(14) .
C15 N15 1.163(15) .
C16 N16 1.16(2) .
C17 N17 1.159(15) .
C18 N18 1.17(2) .
C21 N21 1.183(13) .
C22 N22 1.138(15) .
C23 N23 1.148(15) .
C24 N24 1.186(16) .
C25 N25 1.151(14) .
N25 Co5 2.088(9) 2_655
N25 Fe5 2.088(9) 2_655
C26 N26 1.128(15) .
C27 N27A 1.15(2) .
C27 N27B 1.19(4) .
N27A N27B 0.58(4) .
C28 N28 1.132(14) .
C31 N31 1.134(13) .
C32 N32 1.114(13) .
C33 N33 1.118(13) .
N33 Fe3 2.112(8) 2_655
N33 Co3 2.112(8) 2_655
C34 N34 1.147(15) .
C35 N35 1.134(15) .
C36A N36B 1.15(5) .
C36A N36A 1.21(4) .
N36A N36B 0.66(4) .
N36A C36B 1.38(5) .
C36B N36B 1.11(6) .
C37A C37B 0.63(4) .
C37A N37A 1.15(3) .
C37A N37B 1.37(5) .
N37A N37B 0.95(6) .
N37A C37B 1.39(4) .
C37B N37B 1.15(4) .
C38 N38 1.150(16) .
O41 C42A 1.35(2) .
C42A H42A 0.98 .
C42A H42B 0.98 .
C42A H42C 0.98 .
O43 C44 1.19(5) .
C44 H44A 0.98 .
C44 H44B 0.98 .
C44 H44C 0.98 .
C44 H44D 0.98 .
C44 H44E 0.98 .
C44 H44F 0.98 .
O45 C46A 1.35(3) .
C46A H46A 0.98 .
C46A H46B 0.98 .
C46A H46C 0.98 .
O51 C52A 1.46(4) .
C52A H52A 0.98 .
C52A H52B 0.98 .
C52A H52C 0.98 .
O53 C54 1.448(17) .
C54 H54A 0.98 .
C54 H54B 0.98 .
C54 H54C 0.98 .
C54 H54D 0.98 .
C54 H54E 0.98 .
C54 H54F 0.98 .
O55 C56A 1.45(2) .
C56A H56A 0.98 .
C56A H56B 0.98 .
C56A H56C 0.98 .
O61 C62 1.426(18) .
C62 H62A 0.98 .
C62 H62B 0.98 .
C62 H62C 0.98 .
O63 C64 1.415(17) .
C64 H64A 0.98 .
C64 H64B 0.98 .
C64 H64C 0.98 .
O65 C66 1.433(16) .
C66 H66A 0.98 .
C66 H66B 0.98 .
C66 H66C 0.98 .
O71 C72 1.378(15) .
C72 H72A 0.98 .
C72 H72B 0.98 .
C72 H72C 0.98 .
O73 C74 1.388(15) .
C74 H74A 0.98 .
C74 H74B 0.98 .
C74 H74C 0.98 .
O75 C76A 1.37(3) .
C76A H76A 0.98 .
C76A H76B 0.98 .
C76A H76C 0.98 .
C76A H76D 0.98 .
C76A H76E 0.98 .
C76A H76F 0.98 .
C1 O1 1.438(10) .
C2A O2B 1.17(5) .
C2A O2A 1.440(10) .
C2B O2B 1.418(10) .
C3 O3 1.423(10) .
C4A C4B 0.90(5) .
C4A O4A 1.435(10) .
C5 O5 1.445(10) .
C6 O6B 1.430(10) .
C6 O6A 1.432(10) .
O7 C7 1.430(10) .
C8 O8A 1.421(10) .
O8A C8 1.421(10) 2_655
O9 C9 1.429(10) .
O10 C10 1.14(8) .

loop_
_geom_torsion_atom_site_label_1
_geom_torsion_atom_site_label_2
_geom_torsion_atom_site_label_3
_geom_torsion_atom_site_label_4
_geom_torsion
N36B C36A N36A C36B 25(10)
C36A N36A C36B N36B -150(12)
N36B N36A C36B W3 156(9)
C36A N36A C36B W3 6(5)
C36A N36A N36B C36B 10(4)
C36B N36A N36B C36A -10(4)
W3 C36B N36B N36A -9E1(2)
N36A C36B N36B C36A 26(10)
W3 C36A N36B N36A 175(4)
N36A C36A N36B C36B -154(10)
W3 C36A N36B C36B 21(8)
C37B C37A N37A N37B 8(7)
N37B C37A N37A C37B -8(7)
N37A C37A C37B N37B -7(5)
W3 C37A C37B N37B 176(5)
N37B C37A C37B N37A 7(5)
W3 C37A C37B N37A -177(2)
N37A C37A C37B W3 177(2)
N37B C37A C37B W3 -176(5)
N37B N37A C37B C37A -170(8)
C37A N37A C37B N37B 170(8)
N37B N37A C37B W3 -175(7)
C37A N37A C37B W3 -5(4)
C37A N37A N37B C37B -5(4)
C37B N37A N37B C37A 5(4)
C37A C37B N37B N37A 8(7)
N37A C37B N37B C37A -8(7)
C37B C37A N37B N37A -170(8)
W3 C37A N37B N37A -175(4)
N37A C37A N37B C37B 170(8)
W3 C37A N37B C37B -5(5)
O2A C2A C2B O2B -146(10)
O2A C2A O2B C2B 127(14)
